data_7112834
loop_
_publ_author_name
'Jesuraj, Josepha L.'
'Sivaguru, J.'

_publ_section_title
;
 Photochemical type II reaction of atropchiral benzoylformamides to point
 chiral oxazolidin-4-ones. Axial chiral memory leading to enantiomeric
 resolution of photoproducts.
;
_journal_issue 26
_journal_name_full 'Chemical communications (Cambridge, England)'
_journal_page_first 4791
_journal_page_last 4793
_journal_paper_doi 10.1039/c0cc00470g
_journal_volume 46
_journal_year 2010
_chemical_compound_source 'synthesis as described'
_chemical_formula_moiety 'C24 H29 N1 O2'
_chemical_formula_sum 'C24 H29 N O2'
_chemical_formula_weight 363.48
_chemical_name_systematic
;
?
;
_space_group_IT_number 14
_symmetry_cell_setting monoclinic
_symmetry_Int_Tables_number 14
_symmetry_space_group_name_Hall '-P 2yn'
_symmetry_space_group_name_H-M 'P 1 21/n 1'
_atom_sites_solution_hydrogens geom
_atom_sites_solution_primary direct
_atom_sites_solution_secondary difmap
_audit_conform_dict_location ftp://ftp.iucr.org/pub/cif_core.dic
_audit_conform_dict_name cif_core.dic
_audit_conform_dict_version 2.4
_audit_creation_date 2009-11-20T15:40:06-00:00
_audit_creation_method 'WinGX routine CIF_UPDATE'
_cell_angle_alpha 90
_cell_angle_beta 93.259(9)
_cell_angle_gamma 90
_cell_formula_units_Z 4
_cell_length_a 12.223(8)
_cell_length_b 10.426(6)
_cell_length_c 16.072(10)
_cell_measurement_reflns_used 5964
_cell_measurement_temperature 293(2)
_cell_measurement_theta_max 25.04
_cell_measurement_theta_min 2.33
_cell_measurement_wavelength 0.71073
_cell_volume 2045(2)
_computing_cell_refinement 'Bruker SMART'
_computing_data_collection 'Bruker SMART'
_computing_data_reduction 'Bruker SAINT'
_computing_molecular_graphics 'Bruker SHELXTL'
_computing_publication_material 'Bruker SHELXTL'
_computing_structure_refinement 'SHELXL-97 (Sheldrick, 1997)'
_computing_structure_solution 'SHELXS-97 (Sheldrick, 1990)'
_diffrn_ambient_temperature 293(2)
_diffrn_measured_fraction_theta_full 0.994
_diffrn_measured_fraction_theta_max 0.994
_diffrn_measurement_device_type 'CCD area detector'
_diffrn_measurement_method 'phi and omega scans'
_diffrn_radiation_monochromator graphite
_diffrn_radiation_probe x-ray
_diffrn_radiation_type MoK\a
_diffrn_radiation_wavelength 0.71073
_diffrn_reflns_av_R_equivalents 0.0555
_diffrn_reflns_av_unetI/netI 0.0465
_diffrn_reflns_limit_h_max 14
_diffrn_reflns_limit_h_min -9
_diffrn_reflns_limit_k_max 12
_diffrn_reflns_limit_k_min -12
_diffrn_reflns_limit_l_max 18
_diffrn_reflns_limit_l_min -19
_diffrn_reflns_number 13837
_diffrn_reflns_theta_full 25.18
_diffrn_reflns_theta_max 25.18
_diffrn_reflns_theta_min 2.04
_diffrn_standards_number 0
_exptl_absorpt_coefficient_mu 0.074
_exptl_absorpt_correction_T_max 0.7452
_exptl_absorpt_correction_T_min 0.6358
_exptl_absorpt_correction_type numerical
_exptl_absorpt_process_details 'SADABS (SAINT 6.45A)'
_exptl_crystal_colour colorless
_exptl_crystal_density_diffrn 1.181
_exptl_crystal_density_method 'not measured'
_exptl_crystal_description chunk
_exptl_crystal_F_000 784
_exptl_crystal_size_max 0.4
_exptl_crystal_size_mid 0.4
_exptl_crystal_size_min 0.36
_refine_diff_density_max 0.226
_refine_diff_density_min -0.163
_refine_diff_density_rms 0.05
_refine_ls_extinction_coef 0.026(3)
_refine_ls_extinction_expression Fc^*^=kFc[1+0.001xFc^2^\l^3^/sin(2\q)]^-1/4^
_refine_ls_extinction_method SHELXL
_refine_ls_goodness_of_fit_ref 1.059
_refine_ls_hydrogen_treatment constr
_refine_ls_matrix_type full
_refine_ls_number_parameters 245
_refine_ls_number_reflns 3657
_refine_ls_number_restraints 0
_refine_ls_restrained_S_all 1.059
_refine_ls_R_factor_all 0.0622
_refine_ls_R_factor_gt 0.0464
_refine_ls_shift/su_max 0
_refine_ls_shift/su_mean 0
_refine_ls_structure_factor_coef Fsqd
_refine_ls_weighting_details 'calc w=1/[\s^2^(Fo^2^)+(0.0711P)^2^+0.2836P] where P=(Fo^2^+2Fc^2^)/3'
_refine_ls_weighting_scheme calc
_refine_ls_wR_factor_gt 0.1263
_refine_ls_wR_factor_ref 0.1394
_reflns_number_gt 2776
_reflns_number_total 3657
_reflns_threshold_expression >2sigma(I)
_cod_data_source_file c0cc00470g.txt
_cod_data_source_block trans-2d
_cod_depositor_comments
;
The following automatic conversions were performed:

'_symmetry_cell_setting' value 'Monoclinic' changed to 'monoclinic'
according to
/usr/data/users/saulius/automatic-downloads/retrospective/RSC/lib/dictionaries/cif_core.dic
dictionary named 'cif_core.dic' version 2.4.2 from 2011-04-26.

Automatic conversion script
Id: cif_fix_values 2281 2013-09-26 08:29:07Z andrius 
;
_cod_original_sg_symbol_H-M P2(1)/n
_cod_database_code 7112834

loop_
_symmetry_equiv_pos_as_xyz
'x, y, z'
'-x+1/2, y+1/2, -z+1/2'
'-x, -y, -z'
'x-1/2, -y-1/2, z-1/2'

loop_
_atom_site_label
_atom_site_type_symbol
_atom_site_fract_x
_atom_site_fract_y
_atom_site_fract_z
_atom_site_U_iso_or_equiv
_atom_site_adp_type
_atom_site_occupancy
_atom_site_symmetry_multiplicity
_atom_site_calc_flag
_atom_site_refinement_flags
O001 O 0.56851(9) 0.15173(11) 0.04785(6) 0.0510(3) Uani 1 1 d .
O002 O 0.76646(10) -0.05015(11) 0.14759(7) 0.0590(4) Uani 1 1 d .
N003 N 0.62064(10) 0.07911(11) 0.17797(7) 0.0394(3) Uani 1 1 d .
C004 C 0.62488(12) 0.05862(14) 0.26687(9) 0.0399(4) Uani 1 1 d .
C005 C 0.69192(13) 0.02333(14) 0.12742(9) 0.0429(4) Uani 1 1 d .
C006 C 0.65577(13) 0.06303(14) 0.03883(9) 0.0441(4) Uani 1 1 d .
H006 H 0.6248 -0.0129 0.0104 0.053 Uiso 1 1 calc R
C007 C 0.55533(13) 0.18167(14) 0.13461(9) 0.0413(4) Uani 1 1 d .
C008 C 0.74614(13) 0.11358(15) -0.01289(9) 0.0457(4) Uani 1 1 d .
C009 C 0.60057(15) 0.31556(15) 0.15395(11) 0.0532(4) Uani 1 1 d .
H00A H 0.6765 0.3196 0.1395 0.064 Uiso 1 1 calc R
H00B H 0.5984 0.3319 0.2132 0.064 Uiso 1 1 calc R
C010 C 0.57185(13) -0.04427(15) 0.30494(10) 0.0460(4) Uani 1 1 d .
C011 C 0.68637(14) 0.14737(15) 0.31448(10) 0.0498(4) Uani 1 1 d .
H011 H 0.7228 0.2122 0.2876 0.06 Uiso 1 1 calc R
C012 C 0.74760(17) 0.23783(17) -0.04139(11) 0.0607(5) Uani 1 1 d .
H012 H 0.692 0.2939 -0.0282 0.073 Uiso 1 1 calc R
C013 C 0.43387(14) 0.17460(17) 0.14964(10) 0.0512(4) Uani 1 1 d .
H01A H 0.4237 0.185 0.2087 0.061 Uiso 1 1 calc R
H01B H 0.406 0.0908 0.1329 0.061 Uiso 1 1 calc R
C014 C 0.50255(16) -0.15407(16) 0.26352(11) 0.0572(5) Uani 1 1 d .
C015 C 0.51451(16) -0.17554(17) 0.17026(11) 0.0604(5) Uani 1 1 d .
H01C H 0.4684 -0.2454 0.1514 0.091 Uiso 1 1 calc R
H01D H 0.5894 -0.1955 0.1607 0.091 Uiso 1 1 calc R
H01E H 0.4933 -0.0991 0.1402 0.091 Uiso 1 1 calc R
C016 C 0.58220(17) -0.04460(18) 0.39249(11) 0.0621(5) Uani 1 1 d .
H016 H 0.5473 -0.1094 0.4207 0.075 Uiso 1 1 calc R
C017 C 0.82976(18) 0.0317(2) -0.03443(13) 0.0750(6) Uani 1 1 d .
H017 H 0.8293 -0.0535 -0.0172 0.09 Uiso 1 1 calc R
C018 C 0.36942(16) 0.2780(2) 0.10100(12) 0.0675(5) Uani 1 1 d .
H01F H 0.3739 0.2627 0.0417 0.081 Uiso 1 1 calc R
H01G H 0.2929 0.2732 0.1138 0.081 Uiso 1 1 calc R
C019 C 0.69475(16) 0.14198(18) 0.39997(11) 0.0613(5) Uani 1 1 d .
H019 H 0.7359 0.2023 0.4308 0.074 Uiso 1 1 calc R
C020 C 0.64100(17) 0.04545(19) 0.43892(11) 0.0673(5) Uani 1 1 d .
H020 H 0.6443 0.0409 0.4968 0.081 Uiso 1 1 calc R
C021 C 0.53439(18) 0.41959(18) 0.10548(14) 0.0705(6) Uani 1 1 d .
H02A H 0.5621 0.5036 0.1219 0.085 Uiso 1 1 calc R
H02B H 0.5434 0.4093 0.0463 0.085 Uiso 1 1 calc R
C022 C 0.8310(2) 0.2809(2) -0.08972(13) 0.0778(6) Uani 1 1 d .
H022 H 0.8302 0.365 -0.109 0.093 Uiso 1 1 calc R
C023 C 0.91442(19) 0.2004(3) -0.10916(13) 0.0798(7) Uani 1 1 d .
H023 H 0.9707 0.2299 -0.1408 0.096 Uiso 1 1 calc R
C024 C 0.41334(19) 0.4110(2) 0.12225(14) 0.0782(6) Uani 1 1 d .
H02C H 0.4035 0.4293 0.1805 0.094 Uiso 1 1 calc R
H02D H 0.3727 0.4744 0.0889 0.094 Uiso 1 1 calc R
C025 C 0.38030(18) -0.1258(3) 0.27691(15) 0.0890(7) Uani 1 1 d .
H02E H 0.371 -0.1114 0.3351 0.134 Uiso 1 1 calc R
H02F H 0.3365 -0.1978 0.2582 0.134 Uiso 1 1 calc R
H02G H 0.3577 -0.0509 0.2458 0.134 Uiso 1 1 calc R
C026 C 0.5365(3) -0.2826(2) 0.30629(16) 0.1019(9) Uani 1 1 d .
H02H H 0.5313 -0.2746 0.3654 0.153 Uiso 1 1 calc R
H02I H 0.6105 -0.3029 0.2943 0.153 Uiso 1 1 calc R
H02J H 0.4885 -0.3497 0.2856 0.153 Uiso 1 1 calc R
C027 C 0.9142(2) 0.0759(3) -0.08159(15) 0.0902(8) Uani 1 1 d .
H027 H 0.9707 0.0208 -0.0944 0.108 Uiso 1 1 calc R

loop_
_atom_site_aniso_label
_atom_site_aniso_U_11
_atom_site_aniso_U_22
_atom_site_aniso_U_33
_atom_site_aniso_U_23
_atom_site_aniso_U_13
_atom_site_aniso_U_12
O001 0.0506(7) 0.0699(7) 0.0325(6) 0.0015(5) 0.0025(5) 0.0146(5)
O002 0.0626(8) 0.0525(7) 0.0625(8) 0.0079(5) 0.0085(6) 0.0174(6)
N003 0.0444(7) 0.0401(7) 0.0335(6) 0.0025(5) 0.0012(5) 0.0026(5)
C004 0.0418(9) 0.0431(8) 0.0345(8) 0.0032(6) 0.0004(6) 0.0035(6)
C005 0.0482(9) 0.0367(7) 0.0442(9) 0.0017(6) 0.0052(7) 0.0003(7)
C006 0.0488(10) 0.0444(8) 0.0394(8) -0.0053(6) 0.0035(7) 0.0014(7)
C007 0.0447(9) 0.0462(8) 0.0328(7) 0.0026(6) -0.0001(6) 0.0066(6)
C008 0.0507(10) 0.0512(9) 0.0354(8) -0.0064(7) 0.0043(7) 0.0005(7)
C009 0.0590(11) 0.0453(9) 0.0547(10) 0.0061(7) -0.0024(8) 0.0028(8)
C010 0.0482(9) 0.0475(9) 0.0427(8) 0.0048(6) 0.0044(7) 0.0000(7)
C011 0.0541(10) 0.0503(9) 0.0438(9) 0.0029(7) -0.0075(7) -0.0062(7)
C012 0.0755(13) 0.0544(10) 0.0539(10) 0.0000(8) 0.0192(9) 0.0004(9)
C013 0.0483(10) 0.0631(10) 0.0423(9) -0.0027(7) 0.0047(7) 0.0051(8)
C014 0.0626(12) 0.0514(9) 0.0583(10) 0.0023(8) 0.0101(8) -0.0132(8)
C015 0.0652(12) 0.0503(9) 0.0654(12) -0.0103(8) 0.0012(9) -0.0120(8)
C016 0.0735(13) 0.0667(11) 0.0469(10) 0.0131(8) 0.0093(9) -0.0064(10)
C017 0.0799(14) 0.0701(12) 0.0782(14) 0.0079(10) 0.0319(11) 0.0201(11)
C018 0.0511(11) 0.0886(14) 0.0627(11) 0.0030(10) 0.0028(9) 0.0241(10)
C019 0.0723(13) 0.0648(11) 0.0448(10) -0.0028(8) -0.0139(8) -0.0038(9)
C020 0.0852(14) 0.0808(13) 0.0353(9) 0.0039(9) -0.0026(9) 0.0018(11)
C021 0.0828(15) 0.0505(10) 0.0780(14) 0.0136(9) 0.0034(11) 0.0160(10)
C022 0.1012(17) 0.0719(13) 0.0627(12) -0.0007(10) 0.0261(11) -0.0220(13)
C023 0.0715(15) 0.1125(19) 0.0572(12) -0.0001(12) 0.0181(10) -0.0225(13)
C024 0.0846(16) 0.0733(13) 0.0770(14) 0.0104(11) 0.0071(11) 0.0379(12)
C025 0.0667(15) 0.1100(18) 0.0926(17) -0.0216(13) 0.0250(12) -0.0338(13)
C026 0.163(3) 0.0528(12) 0.0892(16) 0.0164(11) 0.0030(16) -0.0232(14)
C027 0.0724(15) 0.119(2) 0.0829(16) 0.0051(14) 0.0326(12) 0.0234(13)

loop_
_atom_type_symbol
_atom_type_description
_atom_type_scat_dispersion_real
_atom_type_scat_dispersion_imag
_atom_type_scat_source
C C 0.0033 0.0016 'International Tables Vol C Tables 4.2.6.8 and 6.1.1.4'
H H 0 0 'International Tables Vol C Tables 4.2.6.8 and 6.1.1.4'
N N 0.0061 0.0033 'International Tables Vol C Tables 4.2.6.8 and 6.1.1.4'
O O 0.0106 0.006 'International Tables Vol C Tables 4.2.6.8 and 6.1.1.4'

loop_
_geom_angle_atom_site_label_1
_geom_angle_atom_site_label_2
_geom_angle_atom_site_label_3
_geom_angle
C006 O001 C007 111.28(11)
C005 N003 C004 122.81(12)
C005 N003 C007 112.00(12)
C004 N003 C007 124.04(11)
C011 C004 C010 120.91(14)
C011 C004 N003 115.68(13)
C010 C004 N003 123.40(13)
O002 C005 N003 127.29(14)
O002 C005 C006 126.25(14)
N003 C005 C006 106.34(13)
O001 C006 C008 113.79(13)
O001 C006 C005 105.08(12)
C008 C006 C005 115.19(13)
O001 C006 H006 107.5
C008 C006 H006 107.5
C005 C006 H006 107.5
O001 C007 N003 102.16(11)
O001 C007 C013 107.83(12)
N003 C007 C013 113.24(13)
O001 C007 C009 109.54(12)
N003 C007 C009 112.60(13)
C013 C007 C009 110.96(13)
C012 C008 C017 118.19(17)
C012 C008 C006 122.32(15)
C017 C008 C006 119.48(16)
C007 C009 C021 111.57(15)
C007 C009 H00A 109.3
C021 C009 H00A 109.3
C007 C009 H00B 109.3
C021 C009 H00B 109.3
H00A C009 H00B 108
C016 C010 C004 114.74(15)
C016 C010 C014 116.33(14)
C004 C010 C014 128.91(15)
C019 C011 C004 121.97(16)
C019 C011 H011 119
C004 C011 H011 119
C008 C012 C022 120.93(18)
C008 C012 H012 119.5
C022 C012 H012 119.5
C007 C013 C018 111.43(15)
C007 C013 H01A 109.3
C018 C013 H01A 109.3
C007 C013 H01B 109.3
C018 C013 H01B 109.3
H01A C013 H01B 108
C015 C014 C025 108.07(17)
C015 C014 C026 105.64(17)
C025 C014 C026 109.74(19)
C015 C014 C010 116.61(14)
C025 C014 C010 107.90(16)
C026 C014 C010 108.76(17)
C014 C015 H01C 109.5
C014 C015 H01D 109.5
H01C C015 H01D 109.5
C014 C015 H01E 109.5
H01C C015 H01E 109.5
H01D C015 H01E 109.5
C020 C016 C010 123.76(16)
C020 C016 H016 118.1
C010 C016 H016 118.1
C008 C017 C027 120.6(2)
C008 C017 H017 119.7
C027 C017 H017 119.7
C024 C018 C013 111.37(16)
C024 C018 H01F 109.4
C013 C018 H01F 109.4
C024 C018 H01G 109.4
C013 C018 H01G 109.4
H01F C018 H01G 108
C020 C019 C011 118.43(16)
C020 C019 H019 120.8
C011 C019 H019 120.8
C019 C020 C016 120.12(17)
C019 C020 H020 119.9
C016 C020 H020 119.9
C024 C021 C009 110.94(16)
C024 C021 H02A 109.5
C009 C021 H02A 109.5
C024 C021 H02B 109.5
C009 C021 H02B 109.5
H02A C021 H02B 108
C023 C022 C012 120.6(2)
C023 C022 H022 119.7
C012 C022 H022 119.7
C022 C023 C027 119.4(2)
C022 C023 H023 120.3
C027 C023 H023 120.3
C018 C024 C021 110.41(16)
C018 C024 H02C 109.6
C021 C024 H02C 109.6
C018 C024 H02D 109.6
C021 C024 H02D 109.6
H02C C024 H02D 108.1
C014 C025 H02E 109.5
C014 C025 H02F 109.5
H02E C025 H02F 109.5
C014 C025 H02G 109.5
H02E C025 H02G 109.5
H02F C025 H02G 109.5
C014 C026 H02H 109.5
C014 C026 H02I 109.5
H02H C026 H02I 109.5
C014 C026 H02J 109.5
H02H C026 H02J 109.5
H02I C026 H02J 109.5
C023 C027 C017 120.3(2)
C023 C027 H027 119.9
C017 C027 H027 119.9

loop_
_geom_bond_atom_site_label_1
_geom_bond_atom_site_label_2
_geom_bond_distance
O001 C006 1.4253(19)
O001 C007 1.4468(19)
O002 C005 1.2201(19)
N003 C005 1.356(2)
N003 C004 1.443(2)
N003 C007 1.4842(19)
C004 C011 1.393(2)
C004 C010 1.411(2)
C005 C006 1.524(2)
C006 C008 1.514(2)
C006 H006 0.98
C007 C013 1.519(2)
C007 C009 1.527(2)
C008 C012 1.374(2)
C008 C017 1.391(3)
C009 C021 1.538(2)
C009 H00A 0.97
C009 H00B 0.97
C010 C016 1.406(2)
C010 C014 1.551(2)
C011 C019 1.373(2)
C011 H011 0.93
C012 C022 1.391(3)
C012 H012 0.93
C013 C018 1.524(2)
C013 H01A 0.97
C013 H01B 0.97
C014 C015 1.531(3)
C014 C025 1.550(3)
C014 C026 1.551(3)
C015 H01C 0.96
C015 H01D 0.96
C015 H01E 0.96
C016 C020 1.376(3)
C016 H016 0.93
C017 C027 1.394(3)
C017 H017 0.93
C018 C024 1.519(3)
C018 H01F 0.97
C018 H01G 0.97
C019 C020 1.372(3)
C019 H019 0.93
C020 H020 0.93
C021 C024 1.522(3)
C021 H02A 0.97
C021 H02B 0.97
C022 C023 1.370(3)
C022 H022 0.93
C023 C027 1.371(4)
C023 H023 0.93
C024 H02C 0.97
C024 H02D 0.97
C025 H02E 0.96
C025 H02F 0.96
C025 H02G 0.96
C026 H02H 0.96
C026 H02I 0.96
C026 H02J 0.96
C027 H027 0.93
